data_4500187
loop_
_publ_author_name
'Perlovich, German L.'
'Ryzhakov, Alex M.'
'Tkachev, Valery V.'
'Hansen, Lars Kr.'

_publ_section_title
;
 Sulfonamide Molecular Crystals: Thermodynamic and Structural Aspects
;
_journal_issue 4
_journal_name_full 'Crystal Growth &amp; Design'
_journal_page_first 1067
_journal_paper_doi 10.1021/cg1012389
_journal_volume 11
_journal_year 2011
_chemical_formula_moiety 'C12 H11 N3 O4 S '
_chemical_formula_sum 'C12 H11 N3 O4 S'
_chemical_formula_weight 293.30
_space_group_IT_number 61
_symmetry_cell_setting orthorhombic
_symmetry_Int_Tables_number 61
_symmetry_space_group_name_Hall '-P 2ac 2ab'
_symmetry_space_group_name_H-M 'P b c a'
_cell_angle_alpha 90.0000
_cell_angle_beta 90.0000
_cell_angle_gamma 90.0000
_cell_formula_units_Z 8
_cell_length_a 5.7526(11)
_cell_length_b 15.465(3)
_cell_length_c 30.087(6)
_cell_measurement_reflns_used 3181
_cell_measurement_temperature 293
_cell_measurement_theta_max 30.1
_cell_measurement_theta_min 2.0
_cell_volume 2676.7(9)
_computing_cell_refinement CrystalClear
_computing_data_collection CrystalClear
_computing_data_reduction CrystalStructure
_computing_publication_material 'CrystalStructure 3.7.0'
_computing_structure_refinement CRYSTALS
_computing_structure_solution SIR92
_diffrn_ambient_temperature 293
_diffrn_detector_area_resol_mean 7.31
_diffrn_measured_fraction_theta_full 0.863
_diffrn_measured_fraction_theta_max 0.863
_diffrn_measurement_device_type 'Rigaku Saturn'
_diffrn_measurement_method \w
_diffrn_radiation_type 'Mo K\a'
_diffrn_radiation_wavelength 0.71070
_diffrn_reflns_av_R_equivalents 0.063
_diffrn_reflns_limit_h_max 4
_diffrn_reflns_limit_h_min -8
_diffrn_reflns_limit_k_max 22
_diffrn_reflns_limit_k_min -13
_diffrn_reflns_limit_l_max 32
_diffrn_reflns_limit_l_min -42
_diffrn_reflns_number 10062
_diffrn_reflns_theta_full 30.70
_diffrn_reflns_theta_max 30.70
_exptl_absorpt_coefficient_mu 0.259
_exptl_absorpt_correction_T_max 0.995
_exptl_absorpt_correction_T_min 0.891
_exptl_absorpt_correction_type multi-scan
_exptl_absorpt_process_details 'Jacobson, R. (1998) Private communication'
_exptl_crystal_colour colorless
_exptl_crystal_density_diffrn 1.455
_exptl_crystal_density_method 'not measured'
_exptl_crystal_description prism
_exptl_crystal_F_000 1216.00
_exptl_crystal_size_max 0.35
_exptl_crystal_size_mid 0.25
_exptl_crystal_size_min 0.02
_refine_diff_density_max 0.39
_refine_diff_density_min -0.39
_refine_ls_extinction_method none
_refine_ls_goodness_of_fit_ref 1.149
_refine_ls_hydrogen_treatment mixed
_refine_ls_number_parameters 198
_refine_ls_number_reflns 1605
_refine_ls_R_factor_gt 0.0543
_refine_ls_shift/su_max 0.0308
_refine_ls_structure_factor_coef F
_refine_ls_weighting_details
;
    Chebychev polynomial with 3 parameters (Carruthers & Watkin, 1979)
    6.3134    -0.8733    4.4540
;
_refine_ls_weighting_scheme calc
_refine_ls_wR_factor_ref 0.0692
_reflns_number_gt 1122
_reflns_number_total 3591
_reflns_threshold_expression F^2^>2.0\s(F^2^)
_cod_data_source_file cg1012389_si_002.cif
_cod_data_source_block '__BnzSO2_pNO2b'
_cod_original_formula_sum 'C12 H11 N3 O4 S '
_cod_database_code 4500187

loop_
_symmetry_equiv_pos_site_id
_symmetry_equiv_pos_as_xyz
1 +X,+Y,+Z
2 1/2-X,1/2+Y,+Z
3 +X,1/2-Y,1/2+Z
4 1/2-X,-Y,1/2+Z
5 -X,-Y,-Z
6 1/2+X,1/2-Y,-Z
7 -X,1/2+Y,1/2-Z
8 1/2+X,+Y,1/2-Z

loop_
_atom_site_label
_atom_site_type_symbol
_atom_site_fract_x
_atom_site_fract_y
_atom_site_fract_z
_atom_site_U_iso_or_equiv
_atom_site_adp_type
_atom_site_occupancy
_atom_site_symmetry_multiplicity
_atom_site_calc_flag
_atom_site_refinement_flags
S1 S -0.1986(2) 0.12366(6) 0.67455(4) 0.0535(3) Uani 1.00 1 d .
O1 O -0.4248(5) 0.1315(2) 0.65619(11) 0.0644(10) Uani 1.00 1 d .
O2 O -0.1717(6) 0.0778(2) 0.71566(10) 0.0684(10) Uani 1.00 1 d .
O3 O 0.3113(13) 0.0929(4) 0.44317(17) 0.162(2) Uani 1.00 1 d .
O4 O 0.0077(13) 0.1733(4) 0.43787(17) 0.150(2) Uani 1.00 1 d .
N1 N -0.0353(7) 0.0694(2) 0.64000(11) 0.0564(11) Uani 1.00 1 d .
N2 N 0.2030(10) 0.4725(3) 0.69784(16) 0.0649(14) Uani 1.00 1 d .
N3 N 0.1419(14) 0.1283(4) 0.45866(19) 0.111(2) Uani 1.00 1 d .
C1 C -0.0763(8) 0.2260(2) 0.67977(12) 0.0468(11) Uani 1.00 1 d .
C2 C -0.1844(8) 0.2974(2) 0.66126(13) 0.0516(12) Uani 1.00 1 d .
C3 C -0.0925(9) 0.3788(2) 0.66704(13) 0.0565(13) Uani 1.00 1 d .
C4 C 0.1089(8) 0.3902(2) 0.69171(13) 0.0484(12) Uani 1.00 1 d .
C5 C 0.2187(8) 0.3184(3) 0.70938(14) 0.0542(13) Uani 1.00 1 d .
C6 C 0.1291(8) 0.2365(2) 0.70358(13) 0.0527(14) Uani 1.00 1 d .
C7 C 0.0021(9) 0.0890(2) 0.59493(16) 0.0574(14) Uani 1.00 1 d .
C8 C -0.1469(10) 0.1382(3) 0.56954(17) 0.0734(17) Uani 1.00 1 d .
C9 C -0.0993(12) 0.1517(3) 0.52489(17) 0.0814(19) Uani 1.00 1 d .
C10 C 0.0968(12) 0.1167(4) 0.50666(18) 0.0791(19) Uani 1.00 1 d .
C11 C 0.2456(13) 0.0675(5) 0.5313(2) 0.100(2) Uani 1.00 1 d .
C12 C 0.2006(10) 0.0540(4) 0.57564(16) 0.0772(18) Uani 1.00 1 d .
H1 H 0.112(9) 0.511(3) 0.6973(15) 0.060(17) Uiso 1.00 1 c .
H2 H 0.309(9) 0.476(3) 0.7192(16) 0.071(16) Uiso 1.00 1 c .
H3 H 0.0373 0.0231 0.6507 0.068 Uiso 1.00 1 c R
H4 H -0.3229 0.2902 0.6445 0.062 Uiso 1.00 1 c R
H5 H -0.1673 0.4274 0.6541 0.068 Uiso 1.00 1 c R
H6 H 0.3585 0.3257 0.7258 0.065 Uiso 1.00 1 c R
H7 H 0.2065 0.1877 0.7158 0.063 Uiso 1.00 1 c R
H8 H -0.2818 0.1630 0.5826 0.088 Uiso 1.00 1 c R
H9 H -0.2021 0.1850 0.5071 0.098 Uiso 1.00 1 c R
H10 H 0.3794 0.0426 0.5180 0.120 Uiso 1.00 1 c R
H11 H 0.3055 0.0209 0.5931 0.093 Uiso 1.00 1 c R

loop_
_atom_site_aniso_label
_atom_site_aniso_U_11
_atom_site_aniso_U_22
_atom_site_aniso_U_33
_atom_site_aniso_U_12
_atom_site_aniso_U_13
_atom_site_aniso_U_23
S1 0.0632(7) 0.0446(5) 0.0527(5) -0.0011(6) 0.0095(6) -0.0015(5)
O1 0.056(2) 0.061(2) 0.076(2) -0.0068(18) 0.0067(18) -0.0141(17)
O2 0.096(2) 0.0538(18) 0.0549(18) -0.003(2) 0.0149(18) 0.0065(14)
O3 0.191(6) 0.210(6) 0.085(3) -0.007(5) 0.072(4) -0.013(3)
O4 0.195(7) 0.174(6) 0.082(3) -0.029(5) 0.010(4) 0.036(3)
N1 0.079(2) 0.0419(19) 0.049(2) 0.011(2) 0.010(2) -0.0033(16)
N2 0.070(3) 0.056(2) 0.069(2) -0.001(2) -0.015(2) -0.005(2)
N3 0.140(6) 0.124(5) 0.069(3) -0.042(4) 0.039(3) -0.011(3)
C1 0.053(2) 0.045(2) 0.042(2) 0.003(2) 0.005(2) 0.0011(19)
C2 0.055(2) 0.046(2) 0.054(2) 0.004(2) -0.015(2) -0.0091(19)
C3 0.069(3) 0.045(2) 0.056(2) 0.006(2) -0.015(2) -0.001(2)
C4 0.057(2) 0.043(2) 0.046(2) 0.000(2) 0.003(2) -0.0044(18)
C5 0.055(2) 0.058(2) 0.049(2) 0.002(2) -0.002(2) -0.003(2)
C6 0.055(3) 0.056(2) 0.048(2) 0.012(2) -0.000(2) -0.000(2)
C7 0.070(3) 0.047(2) 0.056(2) -0.008(2) 0.005(2) -0.011(2)
C8 0.085(4) 0.072(3) 0.063(3) 0.018(3) 0.011(2) 0.002(2)
C9 0.109(4) 0.081(3) 0.054(2) -0.000(3) 0.001(3) 0.013(2)
C10 0.093(4) 0.088(3) 0.056(3) -0.024(3) 0.027(3) -0.014(3)
C11 0.103(5) 0.119(5) 0.078(3) 0.002(4) 0.026(3) -0.021(4)
C12 0.070(3) 0.101(4) 0.061(3) 0.018(3) 0.007(3) -0.014(3)

loop_
_atom_type_symbol
_atom_type_description
_atom_type_scat_dispersion_real
_atom_type_scat_dispersion_imag
_atom_type_scat_source
C C 0.003 0.002
;
International Tables for Crystallography
(1992, Vol. C, Tables 4.2.6.8 and 6.1.1.4)
;
H H 0.000 0.000
;
International Tables for Crystallography
(1992, Vol. C, Table 6.1.1.4)
;
N N 0.006 0.003
;
International Tables for Crystallography
(1992, Vol. C, Tables 4.2.6.8 and 6.1.1.4)
;
O O 0.011 0.006
;
International Tables for Crystallography
(1992, Vol. C, Tables 4.2.6.8 and 6.1.1.4)
;
S S 0.125 0.123
;
International Tables for Crystallography
(1992, Vol. C, Tables 4.2.6.8 and 6.1.1.4)
;

loop_
_geom_angle_atom_site_label_1
_geom_angle_atom_site_label_2
_geom_angle_atom_site_label_3
_geom_angle
O1 S1 O2 118.5(2)
O1 S1 N1 108.9(2)
O1 S1 C1 109.2(2)
O2 S1 N1 103.49(19)
O2 S1 C1 109.16(19)
N1 S1 C1 107.0(2)
S1 N1 C7 126.3(3)
O3 N3 O4 125.0(6)
O3 N3 C10 117.5(6)
O4 N3 C10 117.5(6)
S1 C1 C2 120.5(3)
S1 C1 C6 119.7(3)
C2 C1 C6 119.7(4)
C1 C2 C3 120.4(4)
C2 C3 C4 120.3(4)
N2 C4 C3 120.7(4)
N2 C4 C5 120.3(4)
C3 C4 C5 119.0(4)
C4 C5 C6 121.2(4)
C1 C6 C5 119.3(4)
N1 C7 C8 124.0(4)
N1 C7 C12 116.4(4)
C8 C7 C12 119.6(4)
C7 C8 C9 119.8(5)
C8 C9 C10 119.5(5)
N3 C10 C9 119.3(5)
N3 C10 C11 119.3(6)
C9 C10 C11 121.4(5)
C10 C11 C12 119.6(6)
C7 C12 C11 120.0(5)
S1 N1 H3 116.9
C7 N1 H3 116.8
C4 N2 H1 115(3)
C4 N2 H2 115(3)
H1 N2 H2 115(4)
C1 C2 H4 119.8
C3 C2 H4 119.8
C2 C3 H5 119.8
C4 C3 H5 119.9
C4 C5 H6 119.4
C6 C5 H6 119.4
C1 C6 H7 120.3
C5 C6 H7 120.4
C7 C8 H8 120.2
C9 C8 H8 120.0
C8 C9 H9 120.3
C10 C9 H9 120.2
C10 C11 H10 120.3
C12 C11 H10 120.1
C7 C12 H11 120.0
C11 C12 H11 120.0

loop_
_geom_bond_atom_site_label_1
_geom_bond_atom_site_label_2
_geom_bond_distance
S1 O1 1.419(3)
S1 O2 1.434(3)
S1 N1 1.633(3)
S1 C1 1.740(4)
O3 N3 1.212(10)
O4 N3 1.213(10)
N1 C7 1.406(5)
N2 C4 1.396(6)
N3 C10 1.478(8)
C1 C2 1.384(6)
C1 C6 1.391(6)
C2 C3 1.376(6)
C3 C4 1.387(6)
C4 C5 1.383(6)
C5 C6 1.379(6)
C7 C8 1.378(7)
C7 C12 1.391(7)
C8 C9 1.387(7)
C9 C10 1.366(9)
C10 C11 1.364(9)
C11 C12 1.374(8)
N1 H3 0.890
N2 H1 0.79(5)
N2 H2 0.89(5)
C2 H4 0.950
C3 H5 0.950
C5 H6 0.950
C6 H7 0.950
C8 H8 0.950
C9 H9 0.950
C11 H10 0.950
C12 H11 0.950

loop_
_geom_hbond_atom_site_label_D
_geom_hbond_atom_site_label_H
_geom_hbond_atom_site_label_A
_geom_hbond_site_symmetry_A
_geom_hbond_distance_DA
_geom_hbond_distance_DH
_geom_hbond_distance_HA
_geom_hbond_angle_DHA
_geom_hbond_publ_flag
N(1) H(3) N(2) 2_545 2.988(6) 0.890 2.203 146.9 no
N(2) H(1) O(1) 2_455 3.190(6) 0.79(5) 2.48(5) 149(4) no
N(2) H(1) O(2) 2_455 3.505(6) 0.79(5) 2.79(5) 151(4) no
N(2) H(1) O(2) 7_556 3.076(5) 0.79(5) 2.84(4) 100(3) no
N(2) H(2) O(2) 2_555 3.195(6) 0.89(5) 2.61(5) 124(3) no
N(2) H(2) O(2) 7_556 3.076(5) 0.89(5) 2.63(4) 112(3) no

loop_
_geom_torsion_atom_site_label_1
_geom_torsion_atom_site_label_2
_geom_torsion_atom_site_label_3
_geom_torsion_atom_site_label_4
_geom_torsion
O1 S1 N1 C7 54.3(4)
O1 S1 C1 C2 -9.0(4)
O1 S1 C1 C6 169.5(3)
O2 S1 N1 C7 -178.8(3)
O2 S1 C1 C2 -140.0(3)
O2 S1 C1 C6 38.6(4)
N1 S1 C1 C2 108.7(3)
N1 S1 C1 C6 -72.8(3)
C1 S1 N1 C7 -63.6(4)
S1 N1 C7 C8 -22.2(7)
S1 N1 C7 C12 159.2(4)
O3 N3 C10 C9 -176.4(7)
O3 N3 C10 C11 0.3(8)
O4 N3 C10 C9 4.2(10)
O4 N3 C10 C11 -179.1(7)
S1 C1 C2 C3 177.2(3)
S1 C1 C6 C5 -176.9(3)
C2 C1 C6 C5 1.7(6)
C6 C1 C2 C3 -1.3(6)
C1 C2 C3 C4 -0.4(6)
C2 C3 C4 N2 -179.8(4)
C2 C3 C4 C5 1.6(6)
N2 C4 C5 C6 -179.8(4)
C3 C4 C5 C6 -1.2(6)
C4 C5 C6 C1 -0.4(6)
N1 C7 C8 C9 -177.9(4)
N1 C7 C12 C11 177.8(5)
C8 C7 C12 C11 -1.0(8)
C12 C7 C8 C9 0.7(8)
C7 C8 C9 C10 -0.7(8)
C8 C9 C10 N3 177.6(5)
C8 C9 C10 C11 1.0(9)
N3 C10 C11 C12 -177.8(6)
C9 C10 C11 C12 -1.2(10)
C10 C11 C12 C7 1.2(10)

loop_
_cod_related_entry_id
_cod_related_entry_database
_cod_related_entry_code
1 ChemSpider 275689
